data_2238362
loop_
_publ_author_name
'Butcher, Ray J.'
'Berhe, Solomon'
'Anderson, Alan J.'
'Bakare, Oladapo'

_publ_section_title
;
 <i>N</i>-Butanoyl-<i>N</i>-(3-chloro-1,4-dioxonaphthalen-2-yl)butanamide
;
_journal_coeditor_code HG5322
_journal_issue 8
_journal_name_full 'Acta Crystallographica Section E'
_journal_page_first o1230
_journal_paper_doi 10.1107/S1600536813016401
_journal_volume 69
_journal_year 2013
_chemical_formula_iupac 'C18 H18 Cl N O4'
_chemical_formula_moiety 'C18 H18 Cl N O4'
_chemical_formula_sum 'C18 H18 Cl N O4'
_chemical_formula_weight 347.78
_chemical_name_systematic
;
<i>N</i>-Butanoyl-<i>N</i>-(3-chloro-1,4-dioxonaphthalen-2-yl)butanamide
;
_space_group_IT_number 2
_symmetry_cell_setting triclinic
_symmetry_space_group_name_Hall '-P 1'
_symmetry_space_group_name_H-M 'P -1'
_atom_sites_solution_hydrogens geom
_atom_sites_solution_primary direct
_atom_sites_solution_secondary difmap
_audit_creation_method SHELXL-97
_cell_angle_alpha 93.119(9)
_cell_angle_beta 98.369(10)
_cell_angle_gamma 118.043(12)
_cell_formula_units_Z 2
_cell_length_a 8.1717(10)
_cell_length_b 8.3117(10)
_cell_length_c 14.6841(15)
_cell_measurement_reflns_used 1350
_cell_measurement_temperature 295(2)
_cell_measurement_theta_max 75.4955
_cell_measurement_theta_min 3.0699
_cell_volume 862.2(2)
_computing_cell_refinement
;
CrysAlis PRO (Agilent, 2012)
;
_computing_data_collection
;
CrysAlis PRO (Agilent, 2012)
;
_computing_data_reduction
;
CrysAlis PRO (Agilent, 2012)
;
_computing_molecular_graphics 'SHELXTL (Sheldrick, 2008)'
_computing_publication_material 'SHELXTL (Sheldrick, 2008)'
_computing_structure_refinement 'SHELXL97 (Sheldrick, 2008)'
_computing_structure_solution 'SHELXS97 (Sheldrick, 2008)'
_diffrn_ambient_temperature 295(2)
_diffrn_detector_area_resol_mean 10.5081
_diffrn_measured_fraction_theta_full 0.989
_diffrn_measured_fraction_theta_max 0.945
_diffrn_measurement_device_type 'Agilent Xcalibur (Ruby, Gemini)'
_diffrn_measurement_method '\w scans'
_diffrn_radiation_monochromator graphite
_diffrn_radiation_source 'Enhance (Cu) X-ray Source'
_diffrn_radiation_type CuK\a
_diffrn_radiation_wavelength 1.54178
_diffrn_reflns_av_R_equivalents 0.0430
_diffrn_reflns_av_sigmaI/netI 0.0570
_diffrn_reflns_limit_h_max 10
_diffrn_reflns_limit_h_min -8
_diffrn_reflns_limit_k_max 8
_diffrn_reflns_limit_k_min -10
_diffrn_reflns_limit_l_max 18
_diffrn_reflns_limit_l_min -18
_diffrn_reflns_number 5454
_diffrn_reflns_theta_full 67.50
_diffrn_reflns_theta_max 75.67
_diffrn_reflns_theta_min 3.07
_exptl_absorpt_coefficient_mu 2.148
_exptl_absorpt_correction_T_max 1.00000
_exptl_absorpt_correction_T_min 0.52949
_exptl_absorpt_correction_type multi-scan
_exptl_absorpt_process_details
;
(CrysAlis PRO; Agilent, 2012)
;
_exptl_crystal_colour 'pale yellow'
_exptl_crystal_density_diffrn 1.340
_exptl_crystal_density_method 'not measured'
_exptl_crystal_description plate
_exptl_crystal_F_000 364
_exptl_crystal_size_max 0.36
_exptl_crystal_size_mid 0.28
_exptl_crystal_size_min 0.08
_refine_diff_density_max 0.388
_refine_diff_density_min -0.238
_refine_ls_extinction_method none
_refine_ls_goodness_of_fit_ref 1.117
_refine_ls_hydrogen_treatment constr
_refine_ls_matrix_type full
_refine_ls_number_parameters 219
_refine_ls_number_reflns 3398
_refine_ls_number_restraints 0
_refine_ls_restrained_S_all 1.117
_refine_ls_R_factor_all 0.1143
_refine_ls_R_factor_gt 0.0767
_refine_ls_shift/su_max 0.000
_refine_ls_shift/su_mean 0.000
_refine_ls_structure_factor_coef Fsqd
_refine_ls_weighting_details 'calc w=1/[\s^2^(Fo^2^)+(0.0739P)^2^+0.4803P] where P=(Fo^2^+2Fc^2^)/3'
_refine_ls_weighting_scheme calc
_refine_ls_wR_factor_gt 0.2003
_refine_ls_wR_factor_ref 0.2265
_reflns_number_gt 2122
_reflns_number_total 3398
_reflns_threshold_expression I>2sigma(I)
_cod_data_source_file hg5322.cif
_cod_data_source_block I
_cod_original_cell_volume 862.23(17)
_cod_database_code 2238362
_cod_database_fobs_code 2238362

loop_
_symmetry_equiv_pos_as_xyz
'x, y, z'
'-x, -y, -z'

loop_
_atom_site_type_symbol
_atom_site_label
_atom_site_fract_x
_atom_site_fract_y
_atom_site_fract_z
_atom_site_U_iso_or_equiv
_atom_site_adp_type
_atom_site_calc_flag
_atom_site_refinement_flags
_atom_site_occupancy
_atom_site_symmetry_multiplicity
Cl Cl1 0.4121(2) 0.34538(16) 0.17915(8) 0.0891(4) Uani d . 1 1
O O1 0.2762(5) 0.3535(4) -0.0134(2) 0.0844(9) Uani d . 1 1
O O2 0.4177(5) 0.9507(4) 0.2097(2) 0.0938(11) Uani d . 1 1
O O3 0.7195(7) 0.7372(8) 0.4060(3) 0.1463(19) Uani d . 1 1
O O4 0.1712(5) 0.5863(5) 0.3023(2) 0.0968(11) Uani d . 1 1
N N1 0.4736(5) 0.6864(5) 0.2928(2) 0.0706(9) Uani d . 1 1
C C1 0.3740(6) 0.5151(5) 0.1381(3) 0.0639(10) Uani d . 1 1
C C2 0.2990(6) 0.4877(5) 0.0361(3) 0.0662(10) Uani d . 1 1
C C3 0.2519(6) 0.6265(5) 0.0005(2) 0.0607(9) Uani d . 1 1
C C4 0.1688(6) 0.6021(6) -0.0927(3) 0.0722(11) Uani d . 1 1
H H4A 0.1453 0.4994 -0.1325 0.087 Uiso calc R 1 1
C C5 0.1217(7) 0.7286(7) -0.1261(3) 0.0855(13) Uani d . 1 1
H H5A 0.0661 0.7112 -0.1883 0.103 Uiso calc R 1 1
C C6 0.1562(8) 0.8814(7) -0.0680(3) 0.0886(14) Uani d . 1 1
H H6A 0.1230 0.9664 -0.0909 0.106 Uiso calc R 1 1
C C7 0.2399(7) 0.9083(6) 0.0240(3) 0.0785(12) Uani d . 1 1
H H7A 0.2649 1.0126 0.0628 0.094 Uiso calc R 1 1
C C8 0.2869(6) 0.7820(5) 0.0590(2) 0.0622(9) Uani d . 1 1
C C9 0.3728(6) 0.8109(5) 0.1584(3) 0.0680(10) Uani d . 1 1
C C10 0.4067(6) 0.6633(5) 0.1942(2) 0.0622(10) Uani d . 1 1
C C11 0.6690(8) 0.7503(8) 0.3266(3) 0.0961(16) Uani d . 1 1
C C12 0.7987(8) 0.8295(9) 0.2605(4) 0.1059(18) Uani d . 1 1
H H12A 0.7738 0.9213 0.2331 0.127 Uiso calc R 1 1
H H12B 0.7675 0.7323 0.2108 0.127 Uiso calc R 1 1
C C13 1.0076(11) 0.9175(12) 0.2999(6) 0.142(3) Uani d . 1 1
H H13A 1.0310 0.8316 0.3343 0.171 Uiso calc R 1 1
H H13B 1.0747 0.9385 0.2487 0.171 Uiso calc R 1 1
C C14 1.0836(12) 1.0872(13) 0.3596(6) 0.174(4) Uani d . 1 1
H H14A 1.2123 1.1256 0.3876 0.261 Uiso calc R 1 1
H H14B 1.0106 1.0712 0.4073 0.261 Uiso calc R 1 1
H H14C 1.0791 1.1792 0.3241 0.261 Uiso calc R 1 1
C C15 0.3333(8) 0.6480(7) 0.3445(3) 0.0796(12) Uani d . 1 1
C C16 0.3897(9) 0.6902(10) 0.4493(3) 0.1102(19) Uani d . 1 1
H H16A 0.4304 0.6045 0.4716 0.132 Uiso calc R 1 1
H H16B 0.4976 0.8129 0.4656 0.132 Uiso calc R 1 1
C C17 0.2496(10) 0.6815(14) 0.4964(4) 0.149(3) Uani d . 1 1
H H17A 0.1405 0.5600 0.4784 0.179 Uiso calc R 1 1
H H17B 0.2116 0.7696 0.4751 0.179 Uiso calc R 1 1
C C18 0.2999(10) 0.7179(11) 0.6009(4) 0.131(2) Uani d . 1 1
H H18A 0.1924 0.7052 0.6254 0.197 Uiso calc R 1 1
H H18B 0.4029 0.8406 0.6204 0.197 Uiso calc R 1 1
H H18C 0.3366 0.6311 0.6236 0.197 Uiso calc R 1 1

loop_
_atom_site_aniso_label
_atom_site_aniso_U_11
_atom_site_aniso_U_22
_atom_site_aniso_U_33
_atom_site_aniso_U_12
_atom_site_aniso_U_13
_atom_site_aniso_U_23
Cl1 0.1260(11) 0.0735(7) 0.0734(7) 0.0587(7) 0.0014(6) 0.0018(5)
O1 0.118(3) 0.0700(17) 0.0620(16) 0.0477(18) 0.0066(16) -0.0132(13)
O2 0.142(3) 0.0725(18) 0.0629(17) 0.061(2) -0.0114(18) -0.0161(14)
O3 0.135(4) 0.212(5) 0.079(3) 0.083(4) -0.015(2) 0.023(3)
O4 0.100(3) 0.121(3) 0.0619(18) 0.048(2) 0.0175(18) -0.0028(18)
N1 0.087(2) 0.074(2) 0.0479(16) 0.0428(19) -0.0014(16) -0.0036(14)
C1 0.075(3) 0.058(2) 0.057(2) 0.0337(19) 0.0084(18) 0.0011(16)
C2 0.076(3) 0.062(2) 0.052(2) 0.028(2) 0.0118(18) -0.0076(16)
C3 0.065(2) 0.062(2) 0.0489(18) 0.0283(18) 0.0065(16) -0.0022(15)
C4 0.083(3) 0.077(3) 0.048(2) 0.035(2) 0.0066(19) -0.0033(18)
C5 0.098(3) 0.096(3) 0.055(2) 0.046(3) 0.000(2) 0.008(2)
C6 0.111(4) 0.087(3) 0.070(3) 0.053(3) 0.003(3) 0.015(2)
C7 0.101(3) 0.069(2) 0.063(2) 0.045(2) 0.001(2) -0.0012(19)
C8 0.071(2) 0.061(2) 0.0501(19) 0.0311(19) 0.0041(17) 0.0001(15)
C9 0.084(3) 0.061(2) 0.052(2) 0.034(2) 0.0034(18) -0.0068(16)
C10 0.073(3) 0.062(2) 0.0454(18) 0.0316(19) 0.0012(16) -0.0035(15)
C11 0.109(4) 0.107(4) 0.064(3) 0.057(3) -0.016(3) -0.006(3)
C12 0.087(4) 0.125(5) 0.084(3) 0.039(3) 0.005(3) -0.009(3)
C13 0.128(6) 0.169(7) 0.131(6) 0.084(6) -0.009(5) 0.007(5)
C14 0.145(7) 0.175(8) 0.126(6) 0.035(6) -0.032(5) 0.002(6)
C15 0.101(4) 0.087(3) 0.054(2) 0.052(3) 0.003(2) -0.003(2)
C16 0.131(5) 0.149(5) 0.056(3) 0.075(4) 0.011(3) 0.001(3)
C17 0.131(5) 0.253(9) 0.055(3) 0.090(6) 0.014(3) -0.003(4)
C18 0.140(6) 0.185(7) 0.057(3) 0.072(5) 0.015(3) -0.002(4)

loop_
_atom_type_symbol
_atom_type_description
_atom_type_scat_dispersion_real
_atom_type_scat_dispersion_imag
_atom_type_scat_source
C C 0.0181 0.0091 'International Tables Vol C Tables 4.2.6.8 and 6.1.1.4'
H H 0.0000 0.0000 'International Tables Vol C Tables 4.2.6.8 and 6.1.1.4'
N N 0.0311 0.0180 'International Tables Vol C Tables 4.2.6.8 and 6.1.1.4'
O O 0.0492 0.0322 'International Tables Vol C Tables 4.2.6.8 and 6.1.1.4'
Cl Cl 0.3639 0.7018 'International Tables Vol C Tables 4.2.6.8 and 6.1.1.4'

loop_
_geom_angle_atom_site_label_1
_geom_angle_atom_site_label_2
_geom_angle_atom_site_label_3
_geom_angle
C15 N1 C11 127.5(4)
C15 N1 C10 113.5(4)
C11 N1 C10 119.0(4)
C10 C1 C2 121.8(4)
C10 C1 Cl1 121.9(3)
C2 C1 Cl1 116.3(3)
O1 C2 C3 122.9(4)
O1 C2 C1 120.0(4)
C3 C2 C1 117.0(3)
C4 C3 C8 119.0(4)
C4 C3 C2 119.9(3)
C8 C3 C2 121.1(3)
C5 C4 C3 120.4(4)
C5 C4 H4A 119.8
C3 C4 H4A 119.8
C4 C5 C6 120.4(4)
C4 C5 H5A 119.8
C6 C5 H5A 119.8
C5 C6 C7 119.9(4)
C5 C6 H6A 120.0
C7 C6 H6A 120.0
C8 C7 C6 120.6(4)
C8 C7 H7A 119.7
C6 C7 H7A 119.7
C7 C8 C3 119.8(4)
C7 C8 C9 119.9(3)
C3 C8 C9 120.3(4)
O2 C9 C8 122.0(4)
O2 C9 C10 120.3(4)
C8 C9 C10 117.6(3)
C1 C10 N1 121.5(4)
C1 C10 C9 121.9(3)
N1 C10 C9 116.6(3)
O3 C11 N1 118.8(6)
O3 C11 C12 124.2(6)
N1 C11 C12 117.0(4)
C11 C12 C13 116.7(5)
C11 C12 H12A 108.1
C13 C12 H12A 108.1
C11 C12 H12B 108.1
C13 C12 H12B 108.1
H12A C12 H12B 107.3
C14 C13 C12 114.9(7)
C14 C13 H13A 108.5
C12 C13 H13A 108.5
C14 C13 H13B 108.5
C12 C13 H13B 108.5
H13A C13 H13B 107.5
C13 C14 H14A 109.5
C13 C14 H14B 109.5
H14A C14 H14B 109.5
C13 C14 H14C 109.5
H14A C14 H14C 109.5
H14B C14 H14C 109.5
O4 C15 N1 117.7(4)
O4 C15 C16 123.7(5)
N1 C15 C16 118.6(5)
C17 C16 C15 115.8(5)
C17 C16 H16A 108.3
C15 C16 H16A 108.3
C17 C16 H16B 108.3
C15 C16 H16B 108.3
H16A C16 H16B 107.4
C16 C17 C18 117.0(6)
C16 C17 H17A 108.1
C18 C17 H17A 108.1
C16 C17 H17B 108.1
C18 C17 H17B 108.1
H17A C17 H17B 107.3
C17 C18 H18A 109.5
C17 C18 H18B 109.5
H18A C18 H18B 109.5
C17 C18 H18C 109.5
H18A C18 H18C 109.5
H18B C18 H18C 109.5

loop_
_geom_bond_atom_site_label_1
_geom_bond_atom_site_label_2
_geom_bond_distance
Cl1 C1 1.703(4)
O1 C2 1.218(4)
O2 C9 1.215(4)
O3 C11 1.207(6)
O4 C15 1.221(6)
N1 C15 1.389(6)
N1 C11 1.422(6)
N1 C10 1.440(4)
C1 C10 1.335(5)
C1 C2 1.496(5)
C2 C3 1.475(6)
C3 C4 1.395(5)
C3 C8 1.397(5)
C4 C5 1.369(6)
C4 H4A 0.9300
C5 C6 1.377(7)
C5 H5A 0.9300
C6 C7 1.377(6)
C6 H6A 0.9300
C7 C8 1.376(6)
C7 H7A 0.9300
C8 C9 1.479(5)
C9 C10 1.484(5)
C11 C12 1.487(8)
C12 C13 1.508(8)
C12 H12A 0.9700
C12 H12B 0.9700
C13 C14 1.424(10)
C13 H13A 0.9700
C13 H13B 0.9700
C14 H14A 0.9600
C14 H14B 0.9600
C14 H14C 0.9600
C15 C16 1.512(6)
C16 C17 1.397(8)
C16 H16A 0.9700
C16 H16B 0.9700
C17 C18 1.505(7)
C17 H17A 0.9700
C17 H17B 0.9700
C18 H18A 0.9600
C18 H18B 0.9600
C18 H18C 0.9600

loop_
_geom_torsion_atom_site_label_1
_geom_torsion_atom_site_label_2
_geom_torsion_atom_site_label_3
_geom_torsion_atom_site_label_4
_geom_torsion
C10 C1 C2 O1 177.8(4)
Cl1 C1 C2 O1 -3.1(6)
C10 C1 C2 C3 -3.5(6)
Cl1 C1 C2 C3 175.6(3)
O1 C2 C3 C4 3.2(6)
C1 C2 C3 C4 -175.4(4)
O1 C2 C3 C8 -177.6(4)
C1 C2 C3 C8 3.7(6)
C8 C3 C4 C5 -0.3(7)
C2 C3 C4 C5 178.9(4)
C3 C4 C5 C6 0.1(8)
C4 C5 C6 C7 0.5(8)
C5 C6 C7 C8 -1.1(8)
C6 C7 C8 C3 0.9(7)
C6 C7 C8 C9 -178.6(5)
C4 C3 C8 C7 -0.3(6)
C2 C3 C8 C7 -179.4(4)
C4 C3 C8 C9 179.3(4)
C2 C3 C8 C9 0.1(6)
C7 C8 C9 O2 -5.9(7)
C3 C8 C9 O2 174.5(4)
C7 C8 C9 C10 175.3(4)
C3 C8 C9 C10 -4.3(6)
C2 C1 C10 N1 178.2(4)
Cl1 C1 C10 N1 -0.9(6)
C2 C1 C10 C9 -0.7(6)
Cl1 C1 C10 C9 -179.8(3)
C15 N1 C10 C1 -102.5(5)
C11 N1 C10 C1 79.8(5)
C15 N1 C10 C9 76.4(5)
C11 N1 C10 C9 -101.2(5)
O2 C9 C10 C1 -174.2(4)
C8 C9 C10 C1 4.7(6)
O2 C9 C10 N1 6.8(6)
C8 C9 C10 N1 -174.3(4)
C15 N1 C11 O3 16.4(8)
C10 N1 C11 O3 -166.3(5)
C15 N1 C11 C12 -163.7(5)
C10 N1 C11 C12 13.6(7)
O3 C11 C12 C13 -7.2(10)
N1 C11 C12 C13 172.9(5)
C11 C12 C13 C14 -70.9(9)
C11 N1 C15 O4 -176.9(4)
C10 N1 C15 O4 5.7(6)
C11 N1 C15 C16 5.1(7)
C10 N1 C15 C16 -172.3(4)
O4 C15 C16 C17 -9.5(10)
N1 C15 C16 C17 168.4(6)
C15 C16 C17 C18 178.4(7)
